data_4516000
loop_
_publ_author_name
'Boom, Devin H. A.'
'Ehlers, Andreas W.'
'Nieger, Martin'
'Devillard, Marc'
'Bouhadir, Ghenwa'
'Bourissou, Didier'
'Slootweg, J. Chris'

_publ_section_title
;
 Gold(I) Complexes of the Geminal Phosphinoborane
 <i>t</i>Bu<sub>2</sub>PCH<sub>2</sub>BPh<sub>2</sub>.
;
_journal_issue 4
_journal_name_full 'ACS omega'
_journal_page_first 3945
_journal_page_last 3951
_journal_paper_doi 10.1021/acsomega.8b00143
_journal_volume 3
_journal_year 2018
_chemical_formula_moiety 'C42 H60 Au B2 Cl P2'
_chemical_formula_sum 'C42 H60 Au B2 Cl P2'
_chemical_formula_weight 880.87
_space_group_crystal_system monoclinic
_space_group_IT_number 15
_space_group_name_Hall '-C 2yc'
_space_group_name_H-M_alt 'C 1 2/c 1'
_atom_sites_solution_hydrogens geom
_atom_sites_solution_primary heavy
_atom_sites_solution_secondary difmap
_audit_creation_method SHELXL-2013
_cell_angle_alpha 90
_cell_angle_beta 112.237(3)
_cell_angle_gamma 90
_cell_formula_units_Z 8
_cell_length_a 28.3351(8)
_cell_length_b 11.3935(3)
_cell_length_c 27.0950(7)
_cell_measurement_reflns_used 9220
_cell_measurement_temperature 173(2)
_cell_measurement_theta_max 29.5
_cell_measurement_theta_min 2.0
_cell_volume 8096.7(4)
_computing_cell_refinement
;
CrysAlisPro, Agilent Technologies,
Version 1.171.37.31 (release 14-01-2014 CrysAlis171 .NET)
(compiled Jan 14 2014,18:38:05)
;
_computing_data_collection
;
CrysAlisPro, Agilent Technologies,
Version 1.171.37.31 (release 14-01-2014 CrysAlis171 .NET)
(compiled Jan 14 2014,18:38:05)
;
_computing_data_reduction
;
CrysAlisPro, Agilent Technologies,
Version 1.171.37.31 (release 14-01-2014 CrysAlis171 .NET)
(compiled Jan 14 2014,18:38:05)
;
_computing_molecular_graphics Shelxtl-Plus
_computing_publication_material publCIF
_computing_structure_refinement 'SHELXL-2013 (Sheldrick, 2013)'
_computing_structure_solution SHELXS-97
_diffrn_ambient_temperature 173(2)
_diffrn_detector_area_resol_mean 16.0107
_diffrn_measured_fraction_theta_full 0.999
_diffrn_measured_fraction_theta_max 0.873
_diffrn_measurement_device_type 'Agilent, SuperNova, Single source at offset, Eos'
_diffrn_measurement_method 'rotation in \w, 1\%'
_diffrn_radiation_type MoK\a
_diffrn_radiation_wavelength 0.71073
_diffrn_reflns_av_R_equivalents 0.0305
_diffrn_reflns_av_unetI/netI 0.0491
_diffrn_reflns_Laue_measured_fraction_full 0.999
_diffrn_reflns_Laue_measured_fraction_max 0.873
_diffrn_reflns_limit_h_max 24
_diffrn_reflns_limit_h_min -39
_diffrn_reflns_limit_k_max 15
_diffrn_reflns_limit_k_min -15
_diffrn_reflns_limit_l_max 37
_diffrn_reflns_limit_l_min -31
_diffrn_reflns_number 20333
_diffrn_reflns_point_group_measured_fraction_full 0.999
_diffrn_reflns_point_group_measured_fraction_max 0.873
_diffrn_reflns_theta_full 25.242
_diffrn_reflns_theta_max 29.944
_diffrn_reflns_theta_min 1.949
_diffrn_source 'SuperNova (Mo) X-ray Source'
_exptl_absorpt_coefficient_mu 3.807
_exptl_absorpt_correction_T_max 1.00000
_exptl_absorpt_correction_T_min 0.60094
_exptl_absorpt_correction_type multi-scan
_exptl_absorpt_process_details
;
CrysAlisPro, Agilent Technologies,
Version 1.171.37.31 (release 14-01-2014 CrysAlis171 .NET)
(compiled Jan 14 2014,18:38:05)
Empirical absorption correction using spherical harmonics,
 implemented in SCALE3 ABSPACK scaling algorithm.
;
_exptl_crystal_colour colourless
_exptl_crystal_density_diffrn 1.445
_exptl_crystal_description plates
_exptl_crystal_F_000 3584
_exptl_crystal_size_max 0.300
_exptl_crystal_size_mid 0.200
_exptl_crystal_size_min 0.100
_refine_diff_density_max 1.117
_refine_diff_density_min -1.192
_refine_diff_density_rms 0.099
_refine_ls_extinction_method none
_refine_ls_goodness_of_fit_ref 1.040
_refine_ls_hydrogen_treatment constr
_refine_ls_matrix_type full
_refine_ls_number_parameters 433
_refine_ls_number_reflns 10254
_refine_ls_number_restraints 0
_refine_ls_restrained_S_all 1.040
_refine_ls_R_factor_all 0.0428
_refine_ls_R_factor_gt 0.0319
_refine_ls_shift/su_max 0.001
_refine_ls_shift/su_mean 0.000
_refine_ls_structure_factor_coef Fsqd
_refine_ls_weighting_details
;
 w=1/[\s^2^(Fo^2^)+(0.0239P)^2^+4.5275P]
 where P=(Fo^2^+2Fc^2^)/3
;
_refine_ls_weighting_scheme calc
_refine_ls_wR_factor_gt 0.0672
_refine_ls_wR_factor_ref 0.0728
_reflns_Friedel_coverage 0.000
_reflns_number_gt 8564
_reflns_number_total 10254
_reflns_threshold_expression 'I > 2\s(I)'
_cod_data_source_file ao8b00143_si_002.cif
_cod_data_source_block jcs026_compound_4
_cod_original_sg_symbol_H-M 'C 2/c'
_cod_database_code 4516000
_shelx_space_group_comment
;
The symmetry employed for this shelxl refinement is uniquely defined
by the following loop, which should always be used as a source of
symmetry information in preference to the above space-group names.
They are only intended as comments.
;
_shelx_estimated_absorpt_t_min 0.395
_shelx_estimated_absorpt_t_max 0.702
_shelxl_version_number 2013-2

loop_
_space_group_symop_operation_xyz
'x, y, z'
'-x, y, -z+1/2'
'x+1/2, y+1/2, z'
'-x+1/2, y+1/2, -z+1/2'
'-x, -y, -z'
'x, -y, z-1/2'
'-x+1/2, -y+1/2, -z'
'x+1/2, -y+1/2, z-1/2'

loop_
_atom_site_label
_atom_site_type_symbol
_atom_site_fract_x
_atom_site_fract_y
_atom_site_fract_z
_atom_site_U_iso_or_equiv
_atom_site_adp_type
_atom_site_occupancy
_atom_site_site_symmetry_order
_atom_site_calc_flag
_atom_site_refinement_flags_posn
_atom_site_refinement_flags_adp
Cl1 Cl 0.30112(3) 0.13828(8) 0.35326(3) 0.03329(19) Uani 1 1 d . .
Au1 Au 0.37915(2) 0.26772(2) 0.30839(2) 0.02585(5) Uani 1 1 d . .
P1 P 0.43115(3) 0.16022(8) 0.38257(3) 0.02559(18) Uani 1 1 d . .
C1 C 0.40364(11) 0.1063(3) 0.42939(12) 0.0289(7) Uani 1 1 d . .
H1A H 0.4006 0.0200 0.4251 0.035 Uiso 1 1 calc R U
H1B H 0.4289 0.1216 0.4658 0.035 Uiso 1 1 calc R U
B1 B 0.34872(13) 0.1548(4) 0.42750(13) 0.0255(8) Uani 1 1 d . .
C2 C 0.34950(11) 0.2904(3) 0.44490(13) 0.0265(7) Uani 1 1 d . .
C3 C 0.37324(12) 0.3193(3) 0.49894(13) 0.0329(8) Uani 1 1 d . .
H3 H 0.3870 0.2577 0.5239 0.040 Uiso 1 1 calc R U
C4 C 0.37757(13) 0.4325(4) 0.51753(15) 0.0404(9) Uani 1 1 d . .
H4 H 0.3939 0.4478 0.5546 0.048 Uiso 1 1 calc R U
C5 C 0.35827(14) 0.5238(4) 0.48242(17) 0.0462(10) Uani 1 1 d . .
H5 H 0.3620 0.6025 0.4949 0.055 Uiso 1 1 calc R U
C6 C 0.33366(14) 0.4998(4) 0.42930(16) 0.0434(9) Uani 1 1 d . .
H6 H 0.3192 0.5619 0.4048 0.052 Uiso 1 1 calc R U
C7 C 0.32972(13) 0.3849(3) 0.41102(14) 0.0341(8) Uani 1 1 d . .
H7 H 0.3128 0.3704 0.3739 0.041 Uiso 1 1 calc R U
C8 C 0.32527(11) 0.0703(3) 0.46095(12) 0.0264(7) Uani 1 1 d . .
C9 C 0.34245(13) -0.0407(3) 0.47927(13) 0.0359(8) Uani 1 1 d . .
H9 H 0.3716 -0.0697 0.4739 0.043 Uiso 1 1 calc R U
C10 C 0.31941(15) -0.1127(4) 0.50527(15) 0.0450(10) Uani 1 1 d . .
H10 H 0.3330 -0.1882 0.5175 0.054 Uiso 1 1 calc R U
C11 C 0.27716(15) -0.0742(4) 0.51316(14) 0.0445(10) Uani 1 1 d . .
H11 H 0.2608 -0.1228 0.5303 0.053 Uiso 1 1 calc R U
C12 C 0.25879(13) 0.0361(4) 0.49581(14) 0.0433(10) Uani 1 1 d . .
H12 H 0.2296 0.0643 0.5013 0.052 Uiso 1 1 calc R U
C13 C 0.28221(12) 0.1059(3) 0.47064(13) 0.0353(8) Uani 1 1 d . .
H13 H 0.2686 0.1818 0.4592 0.042 Uiso 1 1 calc R U
C14 C 0.48911(12) 0.2476(3) 0.42236(14) 0.0323(8) Uani 1 1 d . .
C15 C 0.47103(14) 0.3403(4) 0.45104(16) 0.0522(11) Uani 1 1 d . .
H15A H 0.4574 0.3023 0.4753 0.078 Uiso 1 1 calc R U
H15B H 0.4443 0.3876 0.4249 0.078 Uiso 1 1 calc R U
H15C H 0.4997 0.3910 0.4715 0.078 Uiso 1 1 calc R U
C16 C 0.50998(15) 0.3086(4) 0.38508(16) 0.0498(11) Uani 1 1 d . .
H16A H 0.5219 0.2496 0.3661 0.075 Uiso 1 1 calc R U
H16B H 0.5385 0.3594 0.4058 0.075 Uiso 1 1 calc R U
H16C H 0.4830 0.3560 0.3593 0.075 Uiso 1 1 calc R U
C17 C 0.53136(14) 0.1778(5) 0.46298(18) 0.0681(15) Uani 1 1 d . .
H17A H 0.5435 0.1177 0.4447 0.102 Uiso 1 1 calc R U
H17B H 0.5184 0.1399 0.4878 0.102 Uiso 1 1 calc R U
H17C H 0.5595 0.2304 0.4827 0.102 Uiso 1 1 calc R U
C18 C 0.44751(13) 0.0226(3) 0.35394(15) 0.0383(9) Uani 1 1 d . .
C19 C 0.47459(14) 0.0531(4) 0.31572(15) 0.0471(10) Uani 1 1 d . .
H19A H 0.4536 0.1086 0.2886 0.071 Uiso 1 1 calc R U
H19B H 0.4795 -0.0186 0.2983 0.071 Uiso 1 1 calc R U
H19C H 0.5078 0.0888 0.3360 0.071 Uiso 1 1 calc R U
C20 C 0.39674(15) -0.0343(4) 0.32076(18) 0.0576(12) Uani 1 1 d . .
H20A H 0.3758 0.0214 0.2938 0.086 Uiso 1 1 calc R U
H20B H 0.3789 -0.0566 0.3440 0.086 Uiso 1 1 calc R U
H20C H 0.4029 -0.1045 0.3031 0.086 Uiso 1 1 calc R U
C21 C 0.47957(19) -0.0652(4) 0.39499(18) 0.0679(14) Uani 1 1 d . .
H21A H 0.4626 -0.0844 0.4195 0.102 Uiso 1 1 calc R U
H21B H 0.5132 -0.0312 0.4151 0.102 Uiso 1 1 calc R U
H21C H 0.4836 -0.1368 0.3769 0.102 Uiso 1 1 calc R U
P2 P 0.33327(3) 0.35010(8) 0.22566(3) 0.02562(18) Uani 1 1 d . .
C22 C 0.32324(12) 0.5081(3) 0.22432(13) 0.0305(7) Uani 1 1 d . .
H22A H 0.2986 0.5281 0.1882 0.037 Uiso 1 1 calc R U
H22B H 0.3063 0.5252 0.2495 0.037 Uiso 1 1 calc R U
B2 B 0.36998(14) 0.5970(4) 0.23778(16) 0.0324(9) Uani 1 1 d . .
C23 C 0.36981(13) 0.6942(3) 0.19618(14) 0.0355(8) Uani 1 1 d . .
C24 C 0.40778(16) 0.7777(4) 0.20754(17) 0.0517(11) Uani 1 1 d . .
H24 H 0.4353 0.7757 0.2412 0.062 Uiso 1 1 calc R U
C25 C 0.40691(17) 0.8642(4) 0.17145(18) 0.0613(13) Uani 1 1 d . .
H25 H 0.4338 0.9199 0.1807 0.074 Uiso 1 1 calc R U
C26 C 0.36920(18) 0.8707(4) 0.12409(17) 0.0604(13) Uani 1 1 d . .
H26 H 0.3685 0.9314 0.0998 0.072 Uiso 1 1 calc R U
C27 C 0.3319(2) 0.7898(5) 0.1111(2) 0.091(2) Uani 1 1 d . .
H27 H 0.3056 0.7912 0.0766 0.109 Uiso 1 1 calc R U
C28 C 0.33115(18) 0.7053(5) 0.14687(19) 0.0724(16) Uani 1 1 d . .
H28 H 0.3031 0.6528 0.1373 0.087 Uiso 1 1 calc R U
C29 C 0.41274(12) 0.5987(3) 0.29501(13) 0.0333(8) Uani 1 1 d . .
C30 C 0.39965(14) 0.6004(4) 0.33964(14) 0.0412(9) Uani 1 1 d . .
H30 H 0.3649 0.5911 0.3351 0.049 Uiso 1 1 calc R U
C31 C 0.43610(15) 0.6152(4) 0.39042(15) 0.0486(10) Uani 1 1 d . .
H31 H 0.4261 0.6191 0.4201 0.058 Uiso 1 1 calc R U
C32 C 0.48684(15) 0.6244(4) 0.39816(15) 0.0466(10) Uani 1 1 d . .
H32 H 0.5118 0.6347 0.4331 0.056 Uiso 1 1 calc R U
C33 C 0.50106(14) 0.6187(4) 0.35508(15) 0.0438(10) Uani 1 1 d . .
H33 H 0.5361 0.6229 0.3602 0.053 Uiso 1 1 calc R U
C34 C 0.46476(13) 0.6070(4) 0.30465(14) 0.0412(9) Uani 1 1 d . .
H34 H 0.4753 0.6045 0.2753 0.049 Uiso 1 1 calc R U
C35 C 0.36764(13) 0.3221(3) 0.17969(13) 0.0350(8) Uani 1 1 d . .
C36 C 0.37023(16) 0.1910(4) 0.17009(16) 0.0507(11) Uani 1 1 d . .
H36A H 0.3357 0.1607 0.1508 0.076 Uiso 1 1 calc R U
H36B H 0.3855 0.1504 0.2044 0.076 Uiso 1 1 calc R U
H36C H 0.3911 0.1774 0.1489 0.076 Uiso 1 1 calc R U
C37 C 0.42229(13) 0.3684(4) 0.20949(15) 0.0474(10) Uani 1 1 d . .
H37A H 0.4211 0.4530 0.2157 0.071 Uiso 1 1 calc R U
H37B H 0.4428 0.3540 0.1880 0.071 Uiso 1 1 calc R U
H37C H 0.4377 0.3279 0.2438 0.071 Uiso 1 1 calc R U
C38 C 0.34516(16) 0.3862(4) 0.12633(14) 0.0537(12) Uani 1 1 d . .
H38A H 0.3435 0.4705 0.1327 0.081 Uiso 1 1 calc R U
H38B H 0.3108 0.3564 0.1061 0.081 Uiso 1 1 calc R U
H38C H 0.3668 0.3729 0.1060 0.081 Uiso 1 1 calc R U
C39 C 0.26734(12) 0.2864(3) 0.19954(13) 0.0321(8) Uani 1 1 d . .
C40 C 0.27004(13) 0.1525(3) 0.20816(14) 0.0374(9) Uani 1 1 d . .
H40A H 0.2901 0.1351 0.2457 0.056 Uiso 1 1 calc R U
H40B H 0.2862 0.1161 0.1857 0.056 Uiso 1 1 calc R U
H40C H 0.2355 0.1211 0.1985 0.056 Uiso 1 1 calc R U
C41 C 0.24002(12) 0.3402(4) 0.23398(14) 0.0395(9) Uani 1 1 d . .
H41A H 0.2380 0.4256 0.2293 0.059 Uiso 1 1 calc R U
H41B H 0.2592 0.3214 0.2716 0.059 Uiso 1 1 calc R U
H41C H 0.2055 0.3078 0.2229 0.059 Uiso 1 1 calc R U
C42 C 0.23635(14) 0.3145(4) 0.14080(13) 0.0429(9) Uani 1 1 d . .
H42A H 0.2346 0.3997 0.1357 0.064 Uiso 1 1 calc R U
H42B H 0.2018 0.2828 0.1307 0.064 Uiso 1 1 calc R U
H42C H 0.2528 0.2789 0.1185 0.064 Uiso 1 1 calc R U

loop_
_atom_site_aniso_label
_atom_site_aniso_U_11
_atom_site_aniso_U_22
_atom_site_aniso_U_33
_atom_site_aniso_U_23
_atom_site_aniso_U_13
_atom_site_aniso_U_12
Cl1 0.0299(4) 0.0438(5) 0.0238(4) -0.0003(4) 0.0074(3) -0.0057(4)
Au1 0.02494(7) 0.03014(8) 0.02279(7) 0.00273(5) 0.00939(5) 0.00278(5)
P1 0.0246(4) 0.0276(5) 0.0264(4) 0.0042(4) 0.0117(3) 0.0045(3)
C1 0.0295(16) 0.031(2) 0.0300(17) 0.0093(15) 0.0153(14) 0.0058(14)
B1 0.0244(17) 0.033(2) 0.0180(16) 0.0002(15) 0.0072(14) -0.0009(16)
C2 0.0214(14) 0.030(2) 0.0294(16) 0.0011(15) 0.0113(13) -0.0012(14)
C3 0.0286(16) 0.036(2) 0.0327(18) -0.0024(16) 0.0104(14) 0.0034(16)
C4 0.0310(18) 0.045(2) 0.043(2) -0.0152(19) 0.0122(16) -0.0036(17)
C5 0.041(2) 0.035(2) 0.073(3) -0.014(2) 0.033(2) -0.0052(18)
C6 0.049(2) 0.035(2) 0.055(2) 0.012(2) 0.028(2) 0.0067(18)
C7 0.0360(18) 0.037(2) 0.0312(18) 0.0051(16) 0.0146(15) 0.0020(16)
C8 0.0265(15) 0.0309(19) 0.0217(15) -0.0019(14) 0.0092(13) -0.0031(14)
C9 0.0363(18) 0.040(2) 0.0345(19) 0.0058(17) 0.0167(16) 0.0031(17)
C10 0.055(2) 0.038(2) 0.046(2) 0.0130(19) 0.024(2) 0.0017(19)
C11 0.048(2) 0.049(3) 0.041(2) 0.005(2) 0.0224(19) -0.015(2)
C12 0.0340(19) 0.058(3) 0.046(2) -0.002(2) 0.0248(18) -0.0074(19)
C13 0.0296(17) 0.041(2) 0.0360(19) 0.0052(17) 0.0135(15) 0.0030(16)
C14 0.0224(15) 0.042(2) 0.0312(18) 0.0061(16) 0.0080(14) 0.0015(14)
C15 0.040(2) 0.065(3) 0.055(3) -0.026(2) 0.0221(19) -0.016(2)
C16 0.048(2) 0.057(3) 0.055(2) -0.005(2) 0.032(2) -0.015(2)
C17 0.032(2) 0.078(4) 0.071(3) 0.028(3) -0.007(2) -0.002(2)
C18 0.0407(19) 0.032(2) 0.050(2) 0.0044(18) 0.0261(18) 0.0083(17)
C19 0.051(2) 0.049(3) 0.053(2) -0.005(2) 0.033(2) 0.005(2)
C20 0.060(3) 0.042(3) 0.082(3) -0.023(2) 0.039(2) -0.006(2)
C21 0.095(4) 0.044(3) 0.078(3) 0.017(3) 0.048(3) 0.037(3)
P2 0.0270(4) 0.0281(5) 0.0217(4) 0.0024(4) 0.0092(3) 0.0014(4)
C22 0.0279(16) 0.029(2) 0.0336(18) 0.0028(15) 0.0108(14) 0.0014(15)
B2 0.0327(19) 0.031(2) 0.037(2) 0.0001(18) 0.0173(17) 0.0039(17)
C23 0.0393(19) 0.032(2) 0.0362(19) -0.0021(17) 0.0153(16) -0.0064(17)
C24 0.049(2) 0.056(3) 0.044(2) 0.006(2) 0.011(2) -0.015(2)
C25 0.057(3) 0.057(3) 0.068(3) 0.012(3) 0.020(2) -0.024(2)
C26 0.080(3) 0.051(3) 0.048(3) 0.014(2) 0.021(2) -0.019(3)
C27 0.093(4) 0.080(4) 0.063(3) 0.041(3) -0.013(3) -0.038(3)
C28 0.064(3) 0.069(4) 0.061(3) 0.030(3) -0.002(2) -0.026(3)
C29 0.0323(17) 0.032(2) 0.0371(19) 0.0036(16) 0.0145(15) -0.0003(15)
C30 0.0357(19) 0.052(3) 0.0351(19) 0.0047(19) 0.0118(16) -0.0012(18)
C31 0.056(2) 0.057(3) 0.032(2) 0.000(2) 0.0165(18) -0.004(2)
C32 0.042(2) 0.049(3) 0.040(2) 0.002(2) 0.0054(17) -0.005(2)
C33 0.0344(19) 0.048(3) 0.043(2) 0.002(2) 0.0083(17) -0.0025(18)
C34 0.0377(19) 0.050(3) 0.038(2) -0.0006(19) 0.0163(16) -0.0038(18)
C35 0.0412(19) 0.038(2) 0.0307(18) -0.0019(16) 0.0188(16) -0.0001(17)
C36 0.066(3) 0.048(3) 0.051(2) -0.007(2) 0.036(2) 0.003(2)
C37 0.044(2) 0.063(3) 0.047(2) -0.008(2) 0.0310(19) -0.006(2)
C38 0.066(3) 0.067(3) 0.036(2) 0.011(2) 0.028(2) 0.005(2)
C39 0.0298(17) 0.037(2) 0.0259(17) -0.0004(16) 0.0060(14) -0.0052(15)
C40 0.042(2) 0.031(2) 0.0349(19) 0.0021(17) 0.0105(16) -0.0123(17)
C41 0.0261(17) 0.045(2) 0.045(2) 0.0035(19) 0.0115(16) -0.0018(17)
C42 0.0386(19) 0.048(3) 0.0302(18) 0.0027(18) -0.0008(15) -0.0027(19)

loop_
_atom_type_symbol
_atom_type_description
_atom_type_scat_dispersion_real
_atom_type_scat_dispersion_imag
_atom_type_scat_source
C C 0.0033 0.0016 'International Tables Vol C Tables 4.2.6.8 and 6.1.1.4'
H H 0.0000 0.0000 'International Tables Vol C Tables 4.2.6.8 and 6.1.1.4'
B B 0.0013 0.0007 'International Tables Vol C Tables 4.2.6.8 and 6.1.1.4'
P P 0.1023 0.0942 'International Tables Vol C Tables 4.2.6.8 and 6.1.1.4'
Cl Cl 0.1484 0.1585 'International Tables Vol C Tables 4.2.6.8 and 6.1.1.4'
Au Au -2.0133 8.8022 'International Tables Vol C Tables 4.2.6.8 and 6.1.1.4'

loop_
_geom_angle_atom_site_label_1
_geom_angle_atom_site_label_2
_geom_angle_atom_site_label_3
_geom_angle
P2 Au1 P1 169.11(3)
C1 P1 C14 106.88(15)
C1 P1 C18 104.00(16)
C14 P1 C18 112.37(16)
C1 P1 Au1 118.50(10)
C14 P1 Au1 110.25(11)
C18 P1 Au1 104.79(12)
B1 C1 P1 121.0(2)
B1 C1 H1A 107.1
P1 C1 H1A 107.1
B1 C1 H1B 107.1
P1 C1 H1B 107.1
H1A C1 H1B 106.8
C2 B1 C8 111.6(3)
C2 B1 C1 114.0(3)
C8 B1 C1 111.6(3)
C2 B1 Cl1 108.6(2)
C8 B1 Cl1 104.3(2)
C1 B1 Cl1 106.1(2)
C7 C2 C3 115.1(3)
C7 C2 B1 126.3(3)
C3 C2 B1 118.6(3)
C4 C3 C2 123.1(4)
C4 C3 H3 118.5
C2 C3 H3 118.5
C3 C4 C5 120.0(3)
C3 C4 H4 120.0
C5 C4 H4 120.0
C6 C5 C4 119.2(4)
C6 C5 H5 120.4
C4 C5 H5 120.4
C5 C6 C7 120.2(4)
C5 C6 H6 119.9
C7 C6 H6 119.9
C2 C7 C6 122.5(3)
C2 C7 H7 118.8
C6 C7 H7 118.8
C9 C8 C13 114.3(3)
C9 C8 B1 125.5(3)
C13 C8 B1 120.1(3)
C8 C9 C10 123.5(3)
C8 C9 H9 118.2
C10 C9 H9 118.2
C11 C10 C9 119.7(4)
C11 C10 H10 120.1
C9 C10 H10 120.1
C10 C11 C12 118.8(4)
C10 C11 H11 120.6
C12 C11 H11 120.6
C13 C12 C11 120.6(3)
C13 C12 H12 119.7
C11 C12 H12 119.7
C12 C13 C8 123.0(4)
C12 C13 H13 118.5
C8 C13 H13 118.5
C17 C14 C15 108.8(3)
C17 C14 C16 109.0(3)
C15 C14 C16 108.4(3)
C17 C14 P1 114.8(3)
C15 C14 P1 105.9(2)
C16 C14 P1 109.7(3)
C14 C15 H15A 109.5
C14 C15 H15B 109.5
H15A C15 H15B 109.5
C14 C15 H15C 109.5
H15A C15 H15C 109.5
H15B C15 H15C 109.5
C14 C16 H16A 109.5
C14 C16 H16B 109.5
H16A C16 H16B 109.5
C14 C16 H16C 109.5
H16A C16 H16C 109.5
H16B C16 H16C 109.5
C14 C17 H17A 109.5
C14 C17 H17B 109.5
H17A C17 H17B 109.5
C14 C17 H17C 109.5
H17A C17 H17C 109.5
H17B C17 H17C 109.5
C21 C18 C20 108.8(4)
C21 C18 C19 109.2(3)
C20 C18 C19 107.3(3)
C21 C18 P1 114.8(3)
C20 C18 P1 105.8(2)
C19 C18 P1 110.5(3)
C18 C19 H19A 109.5
C18 C19 H19B 109.5
H19A C19 H19B 109.5
C18 C19 H19C 109.5
H19A C19 H19C 109.5
H19B C19 H19C 109.5
C18 C20 H20A 109.5
C18 C20 H20B 109.5
H20A C20 H20B 109.5
C18 C20 H20C 109.5
H20A C20 H20C 109.5
H20B C20 H20C 109.5
C18 C21 H21A 109.5
C18 C21 H21B 109.5
H21A C21 H21B 109.5
C18 C21 H21C 109.5
H21A C21 H21C 109.5
H21B C21 H21C 109.5
C22 P2 C39 104.46(15)
C22 P2 C35 105.75(16)
C39 P2 C35 112.13(16)
C22 P2 Au1 116.43(11)
C39 P2 Au1 108.76(11)
C35 P2 Au1 109.30(12)
B2 C22 P2 120.9(2)
B2 C22 H22A 107.1
P2 C22 H22A 107.1
B2 C22 H22B 107.1
P2 C22 H22B 107.1
H22A C22 H22B 106.8
C29 B2 C23 119.4(3)
C29 B2 C22 119.9(3)
C23 B2 C22 120.3(3)
C28 C23 C24 114.8(4)
C28 C23 B2 122.9(3)
C24 C23 B2 122.2(3)
C23 C24 C25 122.0(4)
C23 C24 H24 119.0
C25 C24 H24 119.0
C26 C25 C24 121.2(4)
C26 C25 H25 119.4
C24 C25 H25 119.4
C25 C26 C27 118.7(4)
C25 C26 H26 120.7
C27 C26 H26 120.7
C26 C27 C28 121.1(5)
C26 C27 H27 119.4
C28 C27 H27 119.4
C27 C28 C23 122.1(4)
C27 C28 H28 119.0
C23 C28 H28 119.0
C30 C29 C34 116.4(3)
C30 C29 B2 120.0(3)
C34 C29 B2 123.5(3)
C31 C30 C29 121.4(3)
C31 C30 H30 119.3
C29 C30 H30 119.3
C32 C31 C30 120.3(4)
C32 C31 H31 119.8
C30 C31 H31 119.8
C33 C32 C31 119.5(4)
C33 C32 H32 120.2
C31 C32 H32 120.2
C34 C33 C32 120.1(4)
C34 C33 H33 120.0
C32 C33 H33 120.0
C33 C34 C29 122.2(3)
C33 C34 H34 118.9
C29 C34 H34 118.9
C36 C35 C38 109.7(3)
C36 C35 C37 108.8(3)
C38 C35 C37 107.9(3)
C36 C35 P2 110.5(3)
C38 C35 P2 114.3(3)
C37 C35 P2 105.3(2)
C35 C36 H36A 109.5
C35 C36 H36B 109.5
H36A C36 H36B 109.5
C35 C36 H36C 109.5
H36A C36 H36C 109.5
H36B C36 H36C 109.5
C35 C37 H37A 109.5
C35 C37 H37B 109.5
H37A C37 H37B 109.5
C35 C37 H37C 109.5
H37A C37 H37C 109.5
H37B C37 H37C 109.5
C35 C38 H38A 109.5
C35 C38 H38B 109.5
H38A C38 H38B 109.5
C35 C38 H38C 109.5
H38A C38 H38C 109.5
H38B C38 H38C 109.5
C42 C39 C40 109.9(3)
C42 C39 C41 108.8(3)
C40 C39 C41 108.0(3)
C42 C39 P2 114.1(3)
C40 C39 P2 109.9(2)
C41 C39 P2 105.9(2)
C39 C40 H40A 109.5
C39 C40 H40B 109.5
H40A C40 H40B 109.5
C39 C40 H40C 109.5
H40A C40 H40C 109.5
H40B C40 H40C 109.5
C39 C41 H41A 109.5
C39 C41 H41B 109.5
H41A C41 H41B 109.5
C39 C41 H41C 109.5
H41A C41 H41C 109.5
H41B C41 H41C 109.5
C39 C42 H42A 109.5
C39 C42 H42B 109.5
H42A C42 H42B 109.5
C39 C42 H42C 109.5
H42A C42 H42C 109.5
H42B C42 H42C 109.5

loop_
_geom_bond_atom_site_label_1
_geom_bond_atom_site_label_2
_geom_bond_distance
Cl1 B1 1.961(3)
Au1 P2 2.3217(8)
Au1 P1 2.3387(8)
P1 C1 1.828(3)
P1 C14 1.874(4)
P1 C18 1.884(4)
C1 B1 1.634(4)
C1 H1A 0.9900
C1 H1B 0.9900
B1 C2 1.614(5)
B1 C8 1.626(5)
C2 C7 1.387(5)
C2 C3 1.400(4)
C3 C4 1.373(5)
C3 H3 0.9500
C4 C5 1.375(5)
C4 H4 0.9500
C5 C6 1.369(5)
C5 H5 0.9500
C6 C7 1.389(5)
C6 H6 0.9500
C7 H7 0.9500
C8 C9 1.379(5)
C8 C13 1.401(4)
C9 C10 1.394(5)
C9 H9 0.9500
C10 C11 1.366(5)
C10 H10 0.9500
C11 C12 1.373(6)
C11 H11 0.9500
C12 C13 1.371(5)
C12 H12 0.9500
C13 H13 0.9500
C14 C17 1.510(5)
C14 C15 1.511(5)
C14 C16 1.518(5)
C15 H15A 0.9800
C15 H15B 0.9800
C15 H15C 0.9800
C16 H16A 0.9800
C16 H16B 0.9800
C16 H16C 0.9800
C17 H17A 0.9800
C17 H17B 0.9800
C17 H17C 0.9800
C18 C21 1.516(5)
C18 C20 1.523(5)
C18 C19 1.544(5)
C19 H19A 0.9800
C19 H19B 0.9800
C19 H19C 0.9800
C20 H20A 0.9800
C20 H20B 0.9800
C20 H20C 0.9800
C21 H21A 0.9800
C21 H21B 0.9800
C21 H21C 0.9800
P2 C22 1.821(4)
P2 C39 1.876(3)
P2 C35 1.876(3)
C22 B2 1.596(5)
C22 H22A 0.9900
C22 H22B 0.9900
B2 C29 1.565(5)
B2 C23 1.579(5)
C23 C28 1.376(5)
C23 C24 1.381(5)
C24 C25 1.382(6)
C24 H24 0.9500
C25 C26 1.325(5)
C25 H25 0.9500
C26 C27 1.346(6)
C26 H26 0.9500
C27 C28 1.371(6)
C27 H27 0.9500
C28 H28 0.9500
C29 C30 1.393(5)
C29 C34 1.399(4)
C30 C31 1.383(5)
C30 H30 0.9500
C31 C32 1.376(5)
C31 H31 0.9500
C32 C33 1.373(5)
C32 H32 0.9500
C33 C34 1.371(5)
C33 H33 0.9500
C34 H34 0.9500
C35 C36 1.523(6)
C35 C38 1.527(5)
C35 C37 1.543(5)
C36 H36A 0.9800
C36 H36B 0.9800
C36 H36C 0.9800
C37 H37A 0.9800
C37 H37B 0.9800
C37 H37C 0.9800
C38 H38A 0.9800
C38 H38B 0.9800
C38 H38C 0.9800
C39 C42 1.533(5)
C39 C40 1.541(5)
C39 C41 1.547(5)
C40 H40A 0.9800
C40 H40B 0.9800
C40 H40C 0.9800
C41 H41A 0.9800
C41 H41B 0.9800
C41 H41C 0.9800
C42 H42A 0.9800
C42 H42B 0.9800
C42 H42C 0.9800

loop_
_geom_hbond_atom_site_label_D
_geom_hbond_atom_site_label_H
_geom_hbond_atom_site_label_A
_geom_hbond_distance_DH
_geom_hbond_distance_HA
_geom_hbond_distance_DA
_geom_hbond_angle_DHA
_geom_hbond_site_symmetry_A
C22 H22A Cl1 0.99 2.90 3.665(3) 134.6 4
C40 H40A Cl1 0.98 2.81 3.693(4) 150.0 .
C41 H41B Cl1 0.98 2.94 3.808(4) 147.5 .
C42 H42A Cl1 0.98 2.95 3.859(4) 154.0 4

loop_
_geom_torsion_atom_site_label_1
_geom_torsion_atom_site_label_2
_geom_torsion_atom_site_label_3
_geom_torsion_atom_site_label_4
_geom_torsion
C14 P1 C1 B1 111.9(3)
C18 P1 C1 B1 -129.1(3)
Au1 P1 C1 B1 -13.3(3)
P1 C1 B1 C2 -68.1(3)
P1 C1 B1 C8 164.4(2)
P1 C1 B1 Cl1 51.4(3)
C8 B1 C2 C7 -128.1(3)
C1 B1 C2 C7 104.4(4)
Cl1 B1 C2 C7 -13.6(4)
C8 B1 C2 C3 53.7(4)
C1 B1 C2 C3 -73.8(4)
Cl1 B1 C2 C3 168.1(2)
C7 C2 C3 C4 -0.9(5)
B1 C2 C3 C4 177.5(3)
C2 C3 C4 C5 -0.3(5)
C3 C4 C5 C6 1.8(5)
C4 C5 C6 C7 -2.0(5)
C3 C2 C7 C6 0.7(5)
B1 C2 C7 C6 -177.7(3)
C5 C6 C7 C2 0.8(6)
C2 B1 C8 C9 -142.0(3)
C1 B1 C8 C9 -13.2(4)
Cl1 B1 C8 C9 100.9(3)
C2 B1 C8 C13 41.9(4)
C1 B1 C8 C13 170.7(3)
Cl1 B1 C8 C13 -75.2(3)
C13 C8 C9 C10 0.0(5)
B1 C8 C9 C10 -176.3(3)
C8 C9 C10 C11 0.7(6)
C9 C10 C11 C12 -1.0(6)
C10 C11 C12 C13 0.5(6)
C11 C12 C13 C8 0.2(6)
C9 C8 C13 C12 -0.5(5)
B1 C8 C13 C12 176.1(3)
C1 P1 C14 C17 64.3(3)
C18 P1 C14 C17 -49.1(3)
Au1 P1 C14 C17 -165.6(3)
C1 P1 C14 C15 -55.8(3)
C18 P1 C14 C15 -169.2(3)
Au1 P1 C14 C15 74.3(3)
C1 P1 C14 C16 -172.5(3)
C18 P1 C14 C16 74.0(3)
Au1 P1 C14 C16 -42.5(3)
C1 P1 C18 C21 -52.4(3)
C14 P1 C18 C21 62.9(3)
Au1 P1 C18 C21 -177.4(3)
C1 P1 C18 C20 67.7(3)
C14 P1 C18 C20 -177.1(3)
Au1 P1 C18 C20 -57.4(3)
C1 P1 C18 C19 -176.4(2)
C14 P1 C18 C19 -61.2(3)
Au1 P1 C18 C19 58.5(3)
C39 P2 C22 B2 -173.5(3)
C35 P2 C22 B2 -55.0(3)
Au1 P2 C22 B2 66.6(3)
P2 C22 B2 C29 -64.5(4)
P2 C22 B2 C23 123.3(3)
C29 B2 C23 C28 -173.9(4)
C22 B2 C23 C28 -1.8(6)
C29 B2 C23 C24 3.5(6)
C22 B2 C23 C24 175.6(4)
C28 C23 C24 C25 -1.0(7)
B2 C23 C24 C25 -178.6(4)
C23 C24 C25 C26 0.2(8)
C24 C25 C26 C27 -1.3(8)
C25 C26 C27 C28 3.3(10)
C26 C27 C28 C23 -4.2(10)
C24 C23 C28 C27 2.9(8)
B2 C23 C28 C27 -179.5(5)
C23 B2 C29 C30 125.2(4)
C22 B2 C29 C30 -47.0(5)
C23 B2 C29 C34 -50.1(5)
C22 B2 C29 C34 137.7(4)
C34 C29 C30 C31 3.0(6)
B2 C29 C30 C31 -172.6(4)
C29 C30 C31 C32 -2.4(7)
C30 C31 C32 C33 0.0(7)
C31 C32 C33 C34 1.7(7)
C32 C33 C34 C29 -1.0(7)
C30 C29 C34 C33 -1.3(6)
B2 C29 C34 C33 174.1(4)
C22 P2 C35 C36 -170.4(2)
C39 P2 C35 C36 -57.1(3)
Au1 P2 C35 C36 63.6(3)
C22 P2 C35 C38 -46.0(3)
C39 P2 C35 C38 67.3(3)
Au1 P2 C35 C38 -172.0(3)
C22 P2 C35 C37 72.3(3)
C39 P2 C35 C37 -174.4(3)
Au1 P2 C35 C37 -53.7(3)
C22 P2 C39 C42 66.5(3)
C35 P2 C39 C42 -47.6(3)
Au1 P2 C39 C42 -168.6(2)
C22 P2 C39 C40 -169.6(2)
C35 P2 C39 C40 76.4(3)
Au1 P2 C39 C40 -44.6(2)
C22 P2 C39 C41 -53.2(3)
C35 P2 C39 C41 -167.2(2)
Au1 P2 C39 C41 71.8(2)
